data_2014107
loop_
_publ_author_name
'Yi-Hang Wen'
'Ye-Yan Qin'
'Jian Zhang'
'Zhao-Ji Li'
'Jian-Kai Cheng'
'Yao Kang'
'Yuan-Gen Yao'

_publ_section_title
;<i>catena</i>-Poly[[[aquacopper(I)]-\m-4,4'-bipyridyl-\k^2^<i>N</i>:<i>N</i>']
 hemi(isophthalate) monohydrate]
;
_journal_issue 8
_journal_name_full 'Acta Crystallographica Section C'
_journal_page_first m371
_journal_page_last m372
_journal_paper_doi 10.1107/S0108270104014106
_journal_volume 60
_journal_year 2004
_chemical_formula_iupac '[Cu2 (C10 H8 N2)2 (H2 O)2] C8 H4 O4, 2(H2 O)'
_chemical_formula_moiety 'C20 H20 Cu2 N4 O2 2+, C8 H4 O4 2-, 2(H2 O)'
_chemical_formula_sum 'C28 H28 Cu2 N4 O8'
_chemical_formula_weight 675.64
_chemical_name_systematic ?
_space_group_IT_number 60
_symmetry_cell_setting orthorhombic
_symmetry_space_group_name_Hall '-P 2n 2ab'
_symmetry_space_group_name_H-M 'P b c n'
_atom_sites_solution_hydrogens geom
_atom_sites_solution_primary direct
_atom_sites_solution_secondary difmap
_audit_creation_method SHELXL-97
_cell_angle_alpha 90.00
_cell_angle_beta 90.00
_cell_angle_gamma 90.00
_cell_formula_units_Z 4
_cell_length_a 21.6096(8)
_cell_length_b 7.2160(2)
_cell_length_c 17.6529(6)
_cell_measurement_reflns_used 2793
_cell_measurement_temperature 293(2)
_cell_measurement_theta_max 25.03
_cell_measurement_theta_min 1.88
_cell_volume 2752.70(16)
_computing_cell_refinement 'SMART and SAINT (Siemens, 1994)'
_computing_data_collection 'SMART (Siemens, 1996)'
_computing_data_reduction 'XPREP in SHELXTL (Siemens, 1994)'
_computing_molecular_graphics SHELXTL
_computing_publication_material SHELXTL
_computing_structure_refinement SHELXTL
_computing_structure_solution SHELXTL
_diffrn_ambient_temperature 293(2)
_diffrn_measured_fraction_theta_full 0.989
_diffrn_measured_fraction_theta_max 0.989
_diffrn_measurement_device_type 'Bruker SMART CCD area-detector'
_diffrn_measurement_method \w
_diffrn_radiation_monochromator graphite
_diffrn_radiation_source 'fine-focus sealed tube'
_diffrn_radiation_type MoK\a
_diffrn_radiation_wavelength 0.71073
_diffrn_reflns_av_R_equivalents 0.047
_diffrn_reflns_av_sigmaI/netI 0.038
_diffrn_reflns_limit_h_max 25
_diffrn_reflns_limit_h_min -17
_diffrn_reflns_limit_k_max 8
_diffrn_reflns_limit_k_min -8
_diffrn_reflns_limit_l_max 11
_diffrn_reflns_limit_l_min -20
_diffrn_reflns_number 7492
_diffrn_reflns_theta_full 25.03
_diffrn_reflns_theta_max 25.03
_diffrn_reflns_theta_min 1.88
_diffrn_standards_decay_% 0
_diffrn_standards_number 0
_exptl_absorpt_coefficient_mu 1.604
_exptl_absorpt_correction_T_max 0.730
_exptl_absorpt_correction_T_min 0.434
_exptl_absorpt_correction_type empirical
_exptl_absorpt_process_details '(SADABS; Sheldrick, 1996)'
_exptl_crystal_colour 'pale yellow'
_exptl_crystal_density_diffrn 1.630
_exptl_crystal_density_method 'not measured'
_exptl_crystal_description 'cubic prism'
_exptl_crystal_F_000 1384
_exptl_crystal_size_max .48
_exptl_crystal_size_mid .32
_exptl_crystal_size_min .20
_refine_diff_density_max 0.48
_refine_diff_density_min -0.51
_refine_ls_extinction_coef 0.0029(4)
_refine_ls_extinction_expression Fc^*^=kFc[1+0.001xFc^2^\l^3^/sin(2\q)]^-1/4^
_refine_ls_extinction_method SHELXL97
_refine_ls_goodness_of_fit_ref 1.11
_refine_ls_hydrogen_treatment mixed
_refine_ls_matrix_type full
_refine_ls_number_parameters 204
_refine_ls_number_reflns 2412
_refine_ls_number_restraints 4
_refine_ls_restrained_S_all 1.11
_refine_ls_R_factor_all 0.0976
_refine_ls_R_factor_gt 0.0586
_refine_ls_shift/su_max 0.000
_refine_ls_shift/su_mean 0.000
_refine_ls_structure_factor_coef Fsqd
_refine_ls_weighting_details 'calc w=1/[\s^2^(Fo^2^)+(0.061P)^2^+7.487P] where P=(Fo^2^+2Fc^2^)/3'
_refine_ls_weighting_scheme calc
_refine_ls_wR_factor_gt 0.139
_refine_ls_wR_factor_ref 0.164
_reflns_number_gt 1585
_reflns_number_total 2412
_reflns_threshold_expression I>2\s(I)
_cod_data_source_file bm1570.cif
_cod_data_source_block I
_cod_depositor_comments
;
The following automatic conversions were performed:
'_symmetry_cell_setting' value 'Orthorhombic' changed to 'orthorhombic'
according to '/home/saulius/struct/CIF-dictionaries/cif_core.dic'
dictionary named 'cif_core.dic' version 2.4.1 from 2010-06-29.

Automatic conversion script
Id: cif_fix_enum 1527 2010-12-29 10:47:43Z saulius 

The following automatic conversions were performed:

'_symmetry_cell_setting' value 'Orthorhombic' changed to
'orthorhombic' according to
/home/saulius/struct/CIF-dictionaries/cif_core.dic dictionary named
'cif_core.dic' version 2.4.1 from 2010-06-29.

Automatic conversion script
Id: cif_fix_values 1715 2011-07-08 13:25:40Z adriana 

2019-12-02
Z value and formula fixed to values more according to usual
chemical conventions.                 miguel
;
_cod_original_formula_sum 'C14 H14 Cu N2 O4'
_cod_original_formula_weight 337.82
_cod_original_formula_moiety 'C10 H10 Cu N2 O +, 0.5C8 H4 O4 2-, H2 O'
_cod_original_formula_iupac '[Cu (C10 H8 N2) (H2 O)] (C8 H4 O4)0.5, H2 O'
_cod_original_formula_units_Z 8
_cod_original_sg_symbol_Hall -P2n2ab
_cod_database_code 2014107
_cod_database_fobs_code 2014107

loop_
_symmetry_equiv_pos_as_xyz
'x, y, z'
'-x+1/2, -y+1/2, z+1/2'
'-x, y, -z+1/2'
'x+1/2, -y+1/2, -z'
'-x, -y, -z'
'x-1/2, y-1/2, -z-1/2'
'x, -y, z-1/2'
'-x-1/2, y-1/2, z'

loop_
_atom_site_label
_atom_site_fract_x
_atom_site_fract_y
_atom_site_fract_z
_atom_site_U_iso_or_equiv
_atom_site_adp_type
_atom_site_calc_flag
_atom_site_refinement_flags
_atom_site_occupancy
_atom_site_disorder_assembly
_atom_site_disorder_group
_atom_site_type_symbol
Cu1 0.16563(3) 0.25725(10) 0.05297(4) 0.0426(3) Uani d . 1 . . Cu
O1W 0.2284(3) 0.4897(9) 0.2792(4) 0.0954(18) Uani d D 1 . . O
H1WA 0.214(4) 0.594(6) 0.283(6) 0.143 Uiso d D 1 . . H
H1WB 0.2645(18) 0.454(14) 0.281(6) 0.143 Uiso d D 1 . . H
O2W 0.1644(2) 0.2896(8) 0.1766(3) 0.0652(13) Uani d D 1 . . O
H2WB 0.153(4) 0.197(7) 0.199(4) 0.098 Uiso d D 1 . . H
H2WA 0.188(3) 0.344(10) 0.205(4) 0.098 Uiso d D 1 . . H
O3 0.1090(3) -0.0642(8) -0.2277(3) 0.0922(19) Uani d . 1 . . O
O4 0.1582(2) 0.1949(11) -0.1937(5) 0.122(3) Uani d . 1 . . O
N1 0.07820(18) 0.2481(6) 0.0338(2) 0.0354(10) Uani d . 1 . . N
N2 -0.2471(2) 0.2442(6) -0.0326(2) 0.0395(10) Uani d . 1 . . N
C1 0.0542(2) 0.2865(8) -0.0354(3) 0.0414(14) Uani d . 1 . . C
H1A 0.0813 0.3141 -0.0748 0.050 Uiso calc R 1 . . H
C2 -0.0081(2) 0.2864(7) -0.0502(3) 0.0362(12) Uani d . 1 . . C
H2C -0.0224 0.3146 -0.0985 0.043 Uiso calc R 1 . . H
C3 -0.0503(2) 0.2437(7) 0.0078(3) 0.0293(10) Uani d . 1 . . C
C4 -0.0255(2) 0.2003(8) 0.0784(3) 0.0405(14) Uani d . 1 . . C
H4A -0.0514 0.1685 0.1184 0.049 Uiso calc R 1 . . H
C5 0.0374(2) 0.2049(8) 0.0885(3) 0.0397(13) Uani d . 1 . . C
H5A 0.0528 0.1763 0.1363 0.048 Uiso calc R 1 . . H
C6 -0.1186(2) 0.2443(7) -0.0058(3) 0.0338(11) Uani d . 1 . . C
C7 -0.1427(2) 0.2417(10) -0.0780(3) 0.059(2) Uani d . 1 . . C
H7A -0.1162 0.2385 -0.1195 0.071 Uiso calc R 1 . . H
C8 -0.2240(3) 0.2475(9) 0.0381(3) 0.0510(15) Uani d . 1 . . C
H8A -0.2514 0.2514 0.0787 0.061 Uiso calc R 1 . . H
C9 -0.2061(2) 0.2437(10) -0.0894(3) 0.0601(19) Uani d . 1 . . C
H9A -0.2208 0.2449 -0.1388 0.072 Uiso calc R 1 . . H
C10 -0.1612(2) 0.2452(9) 0.0528(3) 0.0503(16) Uani d . 1 . . C
H10A -0.1474 0.2442 0.1027 0.060 Uiso calc R 1 . . H
C11 0.0000 0.5111(12) -0.2500 0.047(2) Uani d S 1 . . C
H11A 0.0000 0.6400 -0.2500 0.057 Uiso calc SR 1 . . H
C12 0.0537(3) 0.4150(9) -0.2345(3) 0.0495(15) Uani d . 1 . . C
H12A 0.0899 0.4800 -0.2242 0.059 Uiso calc R 1 . . H
C13 0.0545(3) 0.2218(8) -0.2343(3) 0.0439(14) Uani d . 1 . . C
C14 0.0000 0.1291(11) -0.2500 0.044(2) Uani d S 1 . . C
H14A 0.0000 0.0002 -0.2500 0.052 Uiso calc SR 1 . . H
C15 0.1127(3) 0.1089(12) -0.2177(4) 0.067(2) Uani d . 1 . . C

loop_
_atom_site_aniso_label
_atom_site_aniso_U_11
_atom_site_aniso_U_22
_atom_site_aniso_U_33
_atom_site_aniso_U_12
_atom_site_aniso_U_13
_atom_site_aniso_U_23
Cu1 0.0186(4) 0.0595(5) 0.0497(5) -0.0011(3) 0.0005(3) 0.0026(4)
O1W 0.064(3) 0.087(4) 0.135(5) 0.010(3) -0.023(4) -0.028(4)
O2W 0.058(3) 0.094(4) 0.044(2) -0.020(3) -0.001(2) -0.002(2)
O3 0.118(5) 0.087(4) 0.072(4) 0.059(4) 0.024(3) 0.013(3)
O4 0.046(3) 0.148(6) 0.172(7) 0.004(4) -0.009(4) 0.076(5)
N1 0.022(2) 0.046(2) 0.037(2) -0.003(2) 0.0020(17) -0.002(2)
N2 0.0204(19) 0.058(3) 0.040(2) 0.001(2) -0.0018(18) 0.002(2)
C1 0.032(3) 0.062(4) 0.030(3) -0.004(3) 0.003(2) -0.003(3)
C2 0.025(3) 0.057(3) 0.026(2) -0.003(2) 0.001(2) -0.001(2)
C3 0.021(2) 0.036(3) 0.030(2) -0.002(2) -0.0011(19) -0.004(2)
C4 0.024(2) 0.062(4) 0.036(3) -0.004(2) 0.002(2) 0.007(3)
C5 0.024(2) 0.062(4) 0.033(3) 0.001(2) 0.001(2) 0.010(3)
C6 0.024(2) 0.044(3) 0.033(2) 0.000(2) 0.002(2) -0.001(3)
C7 0.023(3) 0.123(6) 0.032(3) -0.006(3) 0.003(2) 0.000(4)
C8 0.026(3) 0.088(5) 0.039(3) -0.001(3) 0.001(2) -0.005(3)
C9 0.031(3) 0.119(6) 0.031(3) -0.006(4) -0.005(2) 0.005(4)
C10 0.027(3) 0.094(5) 0.030(3) -0.001(3) -0.002(2) 0.004(3)
C11 0.058(5) 0.042(4) 0.043(4) 0.000 0.005(4) 0.000
C12 0.047(4) 0.066(4) 0.035(3) -0.022(3) 0.008(3) -0.001(3)
C13 0.045(3) 0.055(4) 0.031(3) 0.007(3) 0.014(2) 0.007(3)
C14 0.062(5) 0.041(4) 0.028(4) 0.000 0.018(4) 0.000
C15 0.050(4) 0.099(6) 0.051(4) 0.009(4) 0.024(3) 0.028(4)

loop_
_atom_type_symbol
_atom_type_description
_atom_type_scat_dispersion_real
_atom_type_scat_dispersion_imag
_atom_type_scat_source
C C 0.0033 0.0016 'International Tables Vol C Tables 4.2.6.8 and 6.1.1.4'
H H 0.0000 0.0000 'International Tables Vol C Tables 4.2.6.8 and 6.1.1.4'
N N 0.0061 0.0033 'International Tables Vol C Tables 4.2.6.8 and 6.1.1.4'
O O 0.0106 0.0060 'International Tables Vol C Tables 4.2.6.8 and 6.1.1.4'
Cu Cu 0.3201 1.2651 'International Tables Vol C Tables 4.2.6.8 and 6.1.1.4'

loop_
_geom_angle_atom_site_label_1
_geom_angle_atom_site_label_2
_geom_angle_atom_site_label_3
_geom_angle_site_symmetry_1
_geom_angle_site_symmetry_3
_geom_angle
_geom_angle_publ_flag
N1 Cu1 N2 . 4 158.88(18) yes
N1 Cu1 O2W . . 99.65(18) yes
N2 Cu1 O2W 4 . 101.47(18) yes
H1WA O1W H1WB . . 130(10) no
Cu1 O2W H2WB . . 113(6) no
Cu1 O2W H2WA . . 131(6) no
H2WB O2W H2WA . . 107(9) no
C5 N1 C1 . . 116.3(4) no
C5 N1 Cu1 . . 121.7(3) no
C1 N1 Cu1 . . 121.9(3) no
C9 N2 C8 . . 116.7(5) no
C9 N2 Cu1 . 4_455 120.7(4) no
C8 N2 Cu1 . 4_455 122.6(4) no
N1 C1 C2 . . 123.2(5) no
N1 C1 H1A . . 118.4 no
C2 C1 H1A . . 118.4 no
C1 C2 C3 . . 119.9(5) no
C1 C2 H2C . . 120.0 no
C3 C2 H2C . . 120.0 no
C4 C3 C2 . . 116.9(4) no
C4 C3 C6 . . 121.6(4) no
C2 C3 C6 . . 121.5(4) no
C5 C4 C3 . . 119.5(5) no
C5 C4 H4A . . 120.2 no
C3 C4 H4A . . 120.2 no
N1 C5 C4 . . 124.2(5) no
N1 C5 H5A . . 117.9 no
C4 C5 H5A . . 117.9 no
C7 C6 C10 . . 116.2(5) no
C7 C6 C3 . . 121.5(4) no
C10 C6 C3 . . 122.4(4) no
C6 C7 C9 . . 120.5(5) no
C6 C7 H7A . . 119.7 no
C9 C7 H7A . . 119.7 no
N2 C8 C10 . . 122.6(5) no
N2 C8 H8A . . 118.7 no
C10 C8 H8A . . 118.7 no
N2 C9 C7 . . 123.1(5) no
N2 C9 H9A . . 118.4 no
C7 C9 H9A . . 118.4 no
C8 C10 C6 . . 120.8(5) no
C8 C10 H10A . . 119.6 no
C6 C10 H10A . . 119.6 no
C12 C11 C12 3_554 . 119.6(8) no
C12 C11 H11A . . 120.2 no
C11 C12 C13 . . 121.0(6) no
C11 C12 H12A . . 119.5 no
C13 C12 H12A . . 119.5 no
C14 C13 C12 . . 118.1(6) no
C14 C13 C15 . . 118.8(6) no
C12 C13 C15 . . 123.1(6) no
C13 C14 C13 . 3_554 122.2(7) no
C13 C14 H14A . . 118.9 no
O4 C15 O3 . . 126.4(8) no
O4 C15 C13 . . 116.9(8) no
O3 C15 C13 . . 116.7(7) no

loop_
_geom_bond_atom_site_label_1
_geom_bond_atom_site_label_2
_geom_bond_site_symmetry_2
_geom_bond_distance
_geom_bond_publ_flag
Cu1 N1 . 1.921(4) yes
Cu1 N2 4 1.920(4) yes
Cu1 O2W . 2.195(5) yes
O1W H1WA . 0.81(5) no
O1W H1WB . 0.82(5) no
O2W H2WB . 0.82(6) no
O2W H2WA . 0.82(7) no
O3 C15 . 1.264(9) no
O4 C15 . 1.238(10) no
N1 C5 . 1.345(6) no
N1 C1 . 1.355(6) no
N2 C9 . 1.338(7) no
N2 C8 . 1.344(7) no
C1 C2 . 1.371(7) no
C1 H1A . 0.9300 no
C2 C3 . 1.404(7) no
C2 H2C . 0.9300 no
C3 C4 . 1.392(7) no
C3 C6 . 1.497(6) no
C4 C5 . 1.370(7) no
C4 H4A . 0.9300 no
C5 H5A . 0.9300 no
C6 C7 . 1.376(7) no
C6 C10 . 1.386(7) no
C7 C9 . 1.384(8) no
C7 H7A . 0.9300 no
C8 C10 . 1.382(7) no
C8 H8A . 0.9300 no
C9 H9A . 0.9300 no
C10 H10A . 0.9300 no
C11 C12 . 1.379(7) no
C11 H11A . 0.9300 no
C12 C13 . 1.394(8) no
C12 H12A . 0.9300 no
C13 C14 . 1.384(7) no
C13 C15 . 1.525(9) no
C14 H14A . 0.9300 no

loop_
_geom_hbond_atom_site_label_D
_geom_hbond_atom_site_label_H
_geom_hbond_atom_site_label_A
_geom_hbond_site_symmetry_A
_geom_hbond_distance_DH
_geom_hbond_distance_HA
_geom_hbond_distance_DA
_geom_hbond_angle_DHA
O1W H1WA O4 7_566 0.81(5) 1.99(4) 2.777(9) 162(11)
O1W H1WB O4 2 0.82(5) 2.04(4) 2.829(8) 162(10)
O2W H2WB O3 7_556 0.82(6) 1.87(4) 2.634(7) 156(9)
O2W H2WA O1W . 0.82(7) 1.89(7) 2.698(8) 168(8)
